data_1000498
loop_
_publ_author_name
'Lacorre, P'
'Pannetier, J'
'Pebler, J'
'Nagel, J'
'Babel, D'
'de Kozak, A'
'Samouel, M'
'Ferey, G'

_publ_section_title
;
Ordered magnetic frustration: XVII. Is Ba Mn Fe F7 frustrated?
Mossbauer spectrocopy, magnetic susceptibility, and magnetic structure
at 2 K
;
_journal_coden_ASTM JSSCBI
_journal_name_full 'Journal of Solid State Chemistry'
_journal_page_first 296
_journal_page_last 308
_journal_paper_doi 10.1016/0022-4596(92)90185-X
_journal_volume 101
_journal_year 1992
_chemical_formula_structural 'Ba Mn Fe F7'
_chemical_formula_sum 'Ba F7 Fe Mn'
_chemical_name_systematic 'Barium manganese iron fluoride (1/1/1/7)'
_space_group_IT_number 14
_symmetry_cell_setting monoclinic
_symmetry_Int_Tables_number 14
_symmetry_space_group_name_Hall '-P 2ybc'
_symmetry_space_group_name_H-M 'P 1 21/c 1'
_cell_angle_alpha 90
_cell_angle_beta 94.568(2)
_cell_angle_gamma 90
_cell_formula_units_Z 4
_cell_length_a 5.5075(1)
_cell_length_b 10.9584(2)
_cell_length_c 9.1427(2)
_cell_volume 550.0
_refine_ls_R_factor_all 0.085
_cod_database_code 1000498

loop_
_symmetry_equiv_pos_as_xyz
x,y,z
-x,1/2+y,1/2-z
-x,-y,-z
x,1/2-y,1/2+z

loop_
_atom_site_label
_atom_site_type_symbol
_atom_site_symmetry_multiplicity
_atom_site_Wyckoff_symbol
_atom_site_fract_x
_atom_site_fract_y
_atom_site_fract_z
_atom_site_occupancy
_atom_site_attached_hydrogens
_atom_site_calc_flag
Ba1 Ba2+ 4 e 0.2280(9) 0.1685(4) 0.0425(6) 1. 0 d
Mn1 Mn2+ 4 e 0.8103(10) 0.0631(4) 0.3803(6) 1. 0 d
Fe1 Fe3+ 4 e 0.6926(4) 0.1205(2) 0.7665(3) 1. 0 d
F1 F1- 4 e 0.404(1) 0.2823(5) 0.2853(6) 1. 0 d
F2 F1- 4 e 0.4993(9) 0.0299(6) 0.2515(4) 1. 0 d
F3 F1- 4 e 0.1445(10) 0.3996(4) 0.0107(5) 1. 0 d
F4 F1- 4 e 0.9837(8) 0.4835(4) 0.2807(6) 1. 0 d
F5 F1- 4 e 0.0972(8) 0.7378(4) 0.2144(5) 1. 0 d
F6 F1- 4 e 0.3466(8) 0.6469(4) 0.9398(5) 1. 0 d
F7 F1- 4 e 0.7159(10) 0.4053(4) 0.4754(6) 1. 0 d

loop_
_atom_type_symbol
_atom_type_oxidation_number
Ba2+ 2.000
Mn2+ 2.000
Fe3+ 3.000
F1- -1.000
